data_2019002
loop_
_publ_author_name
'Lah, Nina'
'Lapanje, Katja'

_publ_section_title
;
 Bromidobis[2-(pyridin-2-yl)methanol-\k^2^<i>N</i>,<i>O</i>]copper(II)
 bromide monohydrate
;
_journal_coeditor_code SK3487
_journal_issue 6
_journal_name_full 'Acta Crystallographica Section C'
_journal_page_first 624
_journal_page_last 626
_journal_paper_doi 10.1107/S0108270113013437
_journal_volume 69
_journal_year 2013
_chemical_formula_iupac '[Cu Br (C6 H7 N O)2] Br , H2 O'
_chemical_formula_moiety 'C12 H14 Br Cu N2 O2 +, Br -, H2 O'
_chemical_formula_sum 'C12 H16 Br2 Cu N2 O3'
_chemical_formula_weight 459.63
_chemical_name_systematic
;
Bromidobis[2-(pyridin-2-yl)methanol-\k^2^<i>N</i>,<i>O</i>]copper(II) bromide
monohydrate
;
_space_group_IT_number 2
_symmetry_cell_setting triclinic
_symmetry_space_group_name_Hall '-P 1'
_symmetry_space_group_name_H-M 'P -1'
_atom_sites_solution_hydrogens geom
_atom_sites_solution_primary direct
_atom_sites_solution_secondary difmap
_cell_angle_alpha 74.974(6)
_cell_angle_beta 72.481(6)
_cell_angle_gamma 76.590(6)
_cell_formula_units_Z 2
_cell_length_a 7.9681(6)
_cell_length_b 9.8543(6)
_cell_length_c 11.1812(8)
_cell_measurement_reflns_used 3806
_cell_measurement_temperature 150
_cell_measurement_theta_max 30.3746
_cell_measurement_theta_min 2.9062
_cell_volume 797.24(10)
_computing_cell_refinement 'CrysALIS PRO (Agilent, 2011)'
_computing_data_collection 'CrysALIS PRO (Agilent, 2011)'
_computing_data_reduction 'CrysALIS PRO (Agilent, 2011)'
_computing_molecular_graphics 'ORTEP-3 (Farrugia, (2012)'
_computing_publication_material 'SHELXL97 (Sheldrick, 2008)'
_computing_structure_refinement 'SHELXL97 (Sheldrick, 2008)'
_computing_structure_solution 'SHELXS97 (Sheldrick, 2008)'
_diffrn_ambient_temperature 150
_diffrn_detector_area_resol_mean 10.4933
_diffrn_measured_fraction_theta_full 0.998
_diffrn_measured_fraction_theta_max 0.998
_diffrn_measurement_device_type 'Agilent SuperNova (Dual, Cu at zero, Atlas)'
_diffrn_measurement_method \w
_diffrn_radiation_monochromator mirror
_diffrn_radiation_source 'SuperNova (Mo) X-ray Source'
_diffrn_radiation_type MoK\a
_diffrn_radiation_wavelength 0.71073
_diffrn_reflns_av_R_equivalents 0.0370
_diffrn_reflns_av_sigmaI/netI 0.0629
_diffrn_reflns_limit_h_max 9
_diffrn_reflns_limit_h_min -10
_diffrn_reflns_limit_k_max 12
_diffrn_reflns_limit_k_min -12
_diffrn_reflns_limit_l_max 14
_diffrn_reflns_limit_l_min -14
_diffrn_reflns_number 6592
_diffrn_reflns_theta_full 27.50
_diffrn_reflns_theta_max 27.50
_diffrn_reflns_theta_min 2.91
_exptl_absorpt_coefficient_mu 6.388
_exptl_absorpt_correction_T_max 1.00000
_exptl_absorpt_correction_T_min 0.07302
_exptl_absorpt_correction_type multi-scan
_exptl_absorpt_process_details '(CrysAlis PRO; Agilent, 2011)'
_exptl_crystal_colour 'light blue'
_exptl_crystal_density_diffrn 1.915
_exptl_crystal_density_method 'not measured'
_exptl_crystal_description prismatic
_exptl_crystal_F_000 450
_exptl_crystal_size_max 0.3
_exptl_crystal_size_mid 0.2
_exptl_crystal_size_min 0.2
_refine_diff_density_max 0.921
_refine_diff_density_min -0.845
_refine_ls_extinction_method none
_refine_ls_goodness_of_fit_ref 1.035
_refine_ls_hydrogen_treatment mixed
_refine_ls_matrix_type full
_refine_ls_number_parameters 197
_refine_ls_number_reflns 3668
_refine_ls_number_restraints 0
_refine_ls_restrained_S_all 1.035
_refine_ls_R_factor_all 0.0526
_refine_ls_R_factor_gt 0.0413
_refine_ls_shift/su_max 0.001
_refine_ls_shift/su_mean 0.000
_refine_ls_structure_factor_coef Fsqd
_refine_ls_weighting_details 'calc w = 1/[\s^2^(Fo^2^)+(0.0382P)^2^] where P=(Fo^2^+2Fc^2^)/3'
_refine_ls_weighting_scheme calc
_refine_ls_wR_factor_gt 0.0853
_refine_ls_wR_factor_ref 0.0920
_reflns_number_gt 3086
_reflns_number_total 3668
_reflns_threshold_expression I>2\s(I)
_cod_data_source_file sk3487.cif
_cod_data_source_block I
_cod_database_code 2019002
_cod_database_fobs_code 2019002

loop_
_symmetry_equiv_pos_as_xyz
'x, y, z'
'-x, -y, -z'

loop_
_atom_site_type_symbol
_atom_site_label
_atom_site_fract_x
_atom_site_fract_y
_atom_site_fract_z
_atom_site_U_iso_or_equiv
_atom_site_adp_type
_atom_site_calc_flag
_atom_site_refinement_flags
_atom_site_occupancy
_atom_site_symmetry_multiplicity
Br Br1 0.69276(5) 0.11173(4) 0.41782(4) 0.02072(12) Uani d . 1 1
Br Br2 0.82213(5) 0.33174(4) -0.01707(4) 0.02657(13) Uani d . 1 1
Cu Cu1 0.41848(6) 0.15156(4) 0.35337(4) 0.01644(13) Uani d . 1 1
O O2B 0.1749(4) 0.1436(3) 0.3342(3) 0.0216(6) Uani d . 1 1
O O2A 0.4565(4) 0.3461(3) 0.1964(3) 0.0233(6) Uani d . 1 1
O O1W 1.0781(5) 0.3461(4) 0.1580(3) 0.0412(9) Uani d . 1 1
H H1W 1.120(7) 0.408(5) 0.117(4) 0.033(15) Uiso d . 1 1
H H2W 1.000(9) 0.344(6) 0.122(5) 0.065(19) Uiso d . 1 1
N N21 0.4958(4) 0.0118(3) 0.2393(3) 0.0165(6) Uani d . 1 1
C C22 0.3623(5) -0.0388(4) 0.2233(3) 0.0186(8) Uani d . 1 1
C C25 0.7064(6) -0.1302(4) 0.0995(4) 0.0284(9) Uani d . 1 1
H H25 0.8243 -0.1591 0.0573 0.034 Uiso calc R 1 1
N N11 0.3099(4) 0.3101(3) 0.4460(3) 0.0174(6) Uani d . 1 1
C C24 0.5702(6) -0.1840(4) 0.0866(4) 0.0292(10) Uani d . 1 1
H H24 0.5952 -0.2519 0.0367 0.035 Uiso calc R 1 1
C C1B 0.1767(5) 0.0183(4) 0.2924(4) 0.0243(9) Uani d . 1 1
H H1B1 0.0985 0.0402 0.2357 0.029 Uiso calc R 1 1
H H1B2 0.1322 -0.0536 0.3658 0.029 Uiso calc R 1 1
C C26 0.6636(6) -0.0318(4) 0.1770(4) 0.0241(9) Uani d . 1 1
H H26 0.7551 0.0054 0.1862 0.029 Uiso calc R 1 1
C C12 0.3498(5) 0.4406(4) 0.3872(4) 0.0212(8) Uani d . 1 1
C C14 0.1854(6) 0.5329(4) 0.5740(4) 0.0282(9) Uani d . 1 1
H H14 0.1450 0.6081 0.6170 0.034 Uiso calc R 1 1
C C15 0.1414(6) 0.3995(4) 0.6338(4) 0.0278(9) Uani d . 1 1
H H15 0.0698 0.3834 0.7171 0.033 Uiso calc R 1 1
C C13 0.2896(6) 0.5526(4) 0.4504(4) 0.0273(9) Uani d . 1 1
H H13 0.3198 0.6418 0.4090 0.033 Uiso calc R 1 1
C C1A 0.4647(6) 0.4577(4) 0.2527(4) 0.0262(9) Uani d . 1 1
H H1A1 0.4239 0.5492 0.2029 0.031 Uiso calc R 1 1
H H1A2 0.5871 0.4552 0.2527 0.031 Uiso calc R 1 1
C C16 0.2069(5) 0.2909(4) 0.5663(4) 0.0234(8) Uani d . 1 1
H H16 0.1783 0.2009 0.6060 0.028 Uiso calc R 1 1
C C23 0.3979(6) -0.1375(4) 0.1472(4) 0.0260(9) Uani d . 1 1
H H23 0.3049 -0.1722 0.1373 0.031 Uiso calc R 1 1
H H2A 0.542(7) 0.346(5) 0.139(4) 0.032(14) Uiso d . 1 1
H H2B 0.149(6) 0.203(4) 0.288(4) 0.017(13) Uiso d . 1 1

loop_
_atom_site_aniso_label
_atom_site_aniso_U_11
_atom_site_aniso_U_22
_atom_site_aniso_U_33
_atom_site_aniso_U_12
_atom_site_aniso_U_13
_atom_site_aniso_U_23
Br1 0.0136(2) 0.0230(2) 0.0271(2) 0.00025(15) -0.00721(18) -0.00840(16)
Br2 0.0208(2) 0.0361(2) 0.0236(2) -0.00661(18) -0.00253(19) -0.00954(18)
Cu1 0.0117(2) 0.0178(2) 0.0205(3) 0.00292(18) -0.0042(2) -0.00993(18)
O2B 0.0158(14) 0.0239(15) 0.0269(16) 0.0029(12) -0.0088(14) -0.0101(13)
O2A 0.0216(16) 0.0280(15) 0.0184(15) -0.0041(12) 0.0019(15) -0.0097(12)
O1W 0.053(2) 0.0335(19) 0.047(2) -0.0148(18) -0.032(2) 0.0030(17)
N21 0.0157(16) 0.0164(15) 0.0160(15) 0.0014(12) -0.0043(14) -0.0043(12)
C22 0.024(2) 0.0152(18) 0.0172(18) -0.0002(15) -0.0082(18) -0.0032(14)
C25 0.029(2) 0.030(2) 0.017(2) 0.0125(18) -0.002(2) -0.0089(17)
N11 0.0127(16) 0.0185(16) 0.0198(16) 0.0021(12) -0.0024(15) -0.0082(13)
C24 0.048(3) 0.018(2) 0.022(2) 0.0029(19) -0.011(2) -0.0094(16)
C1B 0.017(2) 0.027(2) 0.031(2) -0.0027(16) -0.007(2) -0.0103(18)
C26 0.021(2) 0.026(2) 0.021(2) 0.0029(17) -0.0044(19) -0.0058(16)
C12 0.017(2) 0.0212(19) 0.023(2) 0.0016(16) -0.0070(18) -0.0039(16)
C14 0.028(2) 0.027(2) 0.031(2) 0.0087(18) -0.009(2) -0.0185(18)
C15 0.027(2) 0.032(2) 0.020(2) 0.0051(18) -0.001(2) -0.0138(17)
C13 0.029(2) 0.0173(19) 0.037(2) -0.0002(17) -0.009(2) -0.0094(17)
C1A 0.028(2) 0.022(2) 0.026(2) -0.0070(17) 0.000(2) -0.0061(17)
C16 0.021(2) 0.022(2) 0.024(2) 0.0009(16) -0.0022(19) -0.0063(16)
C23 0.039(3) 0.0183(19) 0.025(2) -0.0054(18) -0.011(2) -0.0066(16)

loop_
_atom_type_symbol
_atom_type_description
_atom_type_scat_dispersion_real
_atom_type_scat_dispersion_imag
_atom_type_scat_source
C C 0.0033 0.0016 'International Tables Vol C Tables 4.2.6.8 and 6.1.1.4'
H H 0.0000 0.0000 'International Tables Vol C Tables 4.2.6.8 and 6.1.1.4'
N N 0.0061 0.0033 'International Tables Vol C Tables 4.2.6.8 and 6.1.1.4'
O O 0.0106 0.0060 'International Tables Vol C Tables 4.2.6.8 and 6.1.1.4'
Cu Cu 0.3201 1.2651 'International Tables Vol C Tables 4.2.6.8 and 6.1.1.4'
Br Br -0.2901 2.4595 'International Tables Vol C Tables 4.2.6.8 and 6.1.1.4'

loop_
_geom_angle_atom_site_label_1
_geom_angle_atom_site_label_2
_geom_angle_atom_site_label_3
_geom_angle_site_symmetry_3
_geom_angle
_geom_angle_publ_flag
N11 Cu1 N21 . 168.98(12) yes
N11 Cu1 O2B . 90.14(11) yes
N21 Cu1 O2B . 81.45(12) yes
N11 Cu1 O2A . 77.10(11) yes
N21 Cu1 O2A . 96.24(11) yes
O2B Cu1 O2A . 93.69(11) yes
N11 Cu1 Br1 . 92.47(8) yes
N21 Cu1 Br1 . 97.41(9) yes
O2B Cu1 Br1 . 166.09(9) yes
O2A Cu1 Br1 . 100.21(7) yes
N11 Cu1 Br1 2_656 99.40(9) yes
N21 Cu1 Br1 2_656 86.10(8) yes
O2B Cu1 Br1 2_656 79.31(9) yes
O2A Cu1 Br1 2_656 172.24(8) yes
Br1 Cu1 Br1 2_656 86.785(17) yes
C1B O2B Cu1 . 111.7(2) ?
C1B O2B H2B . 107(3) ?
Cu1 O2B H2B . 110(3) ?
C1A O2A Cu1 . 107.5(2) ?
C1A O2A H2A . 104(3) ?
Cu1 O2A H2A . 121(3) ?
H1W O1W H2W . 103(5) ?
C26 N21 C22 . 118.9(3) ?
C26 N21 Cu1 . 126.1(2) ?
C22 N21 Cu1 . 115.0(2) ?
N21 C22 C23 . 120.8(4) ?
N21 C22 C1B . 116.2(3) ?
C23 C22 C1B . 123.0(3) ?
C24 C25 C26 . 118.2(4) ?
C24 C25 H25 . 120.9 ?
C26 C25 H25 . 120.9 ?
C16 N11 C12 . 119.0(3) ?
C16 N11 Cu1 . 122.7(2) ?
C12 N11 Cu1 . 118.2(2) ?
C23 C24 C25 . 119.8(4) ?
C23 C24 H24 . 120.1 ?
C25 C24 H24 . 120.1 ?
O2B C1B C22 . 110.7(3) ?
O2B C1B H1B1 . 109.5 ?
C22 C1B H1B1 . 109.5 ?
O2B C1B H1B2 . 109.5 ?
C22 C1B H1B2 . 109.5 ?
H1B1 C1B H1B2 . 108.1 ?
N21 C26 C25 . 122.5(4) ?
N21 C26 H26 . 118.7 ?
C25 C26 H26 . 118.7 ?
N11 C12 C13 . 120.8(3) ?
N11 C12 C1A . 117.4(3) ?
C13 C12 C1A . 121.8(3) ?
C13 C14 C15 . 119.1(4) ?
C13 C14 H14 . 120.5 ?
C15 C14 H14 . 120.5 ?
C16 C15 C14 . 118.2(4) ?
C16 C15 H15 . 120.9 ?
C14 C15 H15 . 120.9 ?
C14 C13 C12 . 120.2(4) ?
C14 C13 H13 . 119.9 ?
C12 C13 H13 . 119.9 ?
O2A C1A C12 . 109.8(3) ?
O2A C1A H1A1 . 109.7 ?
C12 C1A H1A1 . 109.7 ?
O2A C1A H1A2 . 109.7 ?
C12 C1A H1A2 . 109.7 ?
H1A1 C1A H1A2 . 108.2 ?
N11 C16 C15 . 122.7(4) ?
N11 C16 H16 . 118.7 ?
C15 C16 H16 . 118.7 ?
C24 C23 C22 . 119.7(4) ?
C24 C23 H23 . 120.2 ?
C22 C23 H23 . 120.2 ?

loop_
_geom_bond_atom_site_label_1
_geom_bond_atom_site_label_2
_geom_bond_site_symmetry_2
_geom_bond_distance
_geom_bond_publ_flag
Br1 Cu1 . 2.4194(6) yes
Cu1 N11 . 1.983(3) yes
Cu1 N21 . 1.987(3) yes
Cu1 O2B . 2.037(3) yes
Cu1 O2A . 2.247(3) yes
Cu1 Br1 2_656 3.2129(6) yes
O2B C1B . 1.425(4) ?
O2B H2B . 0.71(4) ?
O2A C1A . 1.424(4) ?
O2A H2A . 0.78(5) ?
O1W H1W . 0.75(5) ?
O1W H2W . 0.84(6) ?
N21 C26 . 1.336(5) ?
N21 C22 . 1.348(4) ?
C22 C23 . 1.381(5) ?
C22 C1B . 1.501(5) ?
C25 C24 . 1.371(6) ?
C25 C26 . 1.382(5) ?
C25 H25 . 0.9300 ?
N11 C16 . 1.339(5) ?
N11 C12 . 1.346(4) ?
C24 C23 . 1.365(6) ?
C24 H24 . 0.9300 ?
C1B H1B1 . 0.9700 ?
C1B H1B2 . 0.9700 ?
C26 H26 . 0.9300 ?
C12 C13 . 1.379(5) ?
C12 C1A . 1.497(5) ?
C14 C13 . 1.372(6) ?
C14 C15 . 1.383(6) ?
C14 H14 . 0.9300 ?
C15 C16 . 1.382(5) ?
C15 H15 . 0.9300 ?
C13 H13 . 0.9300 ?
C1A H1A1 . 0.9700 ?
C1A H1A2 . 0.9700 ?
C16 H16 . 0.9300 ?
C23 H23 . 0.9300 ?

loop_
_geom_hbond_atom_site_label_D
_geom_hbond_atom_site_label_H
_geom_hbond_atom_site_label_A
_geom_hbond_site_symmetry_A
_geom_hbond_distance_DH
_geom_hbond_distance_HA
_geom_hbond_distance_DA
_geom_hbond_angle_DHA
O2B H2B O1W 1_455 0.71(4) 1.86(4) 2.573(5) 175(5)
O2A H2A Br2 . 0.78(5) 2.39(5) 3.163(3) 173(4)
O1W H1W Br2 2_765 0.75(5) 2.60(5) 3.319(4) 162(5)
O1W H2W Br2 . 0.84(6) 2.44(6) 3.271(3) 169(5)
